data_4316155
loop_
_publ_author_name
'Yi-Hsiu Tseng'
'Dibyendu Bhattacharya'
'Shih-Ming Lin'
'P. Thanasekaran'
'Jing-Yun Wu'
'Li-Wei Lee'
'M. Sathiyendiran'
'Mei-Lin Ho'
'Min-Wen Chung'
'Kung-Chung Hsu'
'Pi-Tai Chou'
'Kuang-Lieh Lu'

_publ_section_title
;
 Highly Emissive Cyclometalated Rhenium Metallacycles:
 Structure-Luminescence Relationship
;
_journal_name_full 'Inorganic Chemistry'
_journal_page_first 6805
_journal_page_last 6807
_journal_paper_doi 10.1021/ic100882u
_journal_volume 49
_journal_year 2010
_chemical_formula_moiety 'C35 H24.50 N6 O6 Re2'
_chemical_formula_sum 'C35 H24.5 N6 O6 Re2'
_chemical_formula_weight 997.51
_chemical_name_systematic
;
 ?
;
_space_group_IT_number 2
_symmetry_cell_setting triclinic
_symmetry_space_group_name_Hall '-P 1'
_symmetry_space_group_name_H-M 'P -1'
_atom_sites_solution_hydrogens geom
_atom_sites_solution_primary direct
_atom_sites_solution_secondary difmap
_audit_creation_method SHELXL-97
_cell_angle_alpha 108.081(2)
_cell_angle_beta 95.868(2)
_cell_angle_gamma 96.525(2)
_cell_formula_units_Z 4
_cell_length_a 10.9213(4)
_cell_length_b 17.4585(8)
_cell_length_c 19.1852(9)
_cell_measurement_temperature 293(2)
_cell_volume 3418.1(3)
_computing_cell_refinement 'Bruker SAINT'
_computing_data_collection 'Bruker SMART'
_computing_data_reduction 'Bruker SAINT'
_computing_molecular_graphics 'WinGX publication routines (Farrugia, 1999)'
_computing_publication_material 'WinGX publication routines (Farrugia, 1999)'
_computing_structure_refinement 'SHELXL-97 (Sheldrick, 2008)'
_computing_structure_solution 'SHELXL-97 (Sheldrick, 2008)'
_diffrn_ambient_temperature 293(2)
_diffrn_measured_fraction_theta_full 0.996
_diffrn_measured_fraction_theta_max 0.996
_diffrn_measurement_device_type 'CCD area detector'
_diffrn_measurement_method 'phi and omega scans'
_diffrn_radiation_monochromator graphite
_diffrn_radiation_source 'fine-focus sealed tube'
_diffrn_radiation_type MoK\a
_diffrn_radiation_wavelength 0.71073
_diffrn_reflns_av_R_equivalents 0.0808
_diffrn_reflns_av_sigmaI/netI 0.1756
_diffrn_reflns_limit_h_max 14
_diffrn_reflns_limit_h_min -13
_diffrn_reflns_limit_k_max 22
_diffrn_reflns_limit_k_min -22
_diffrn_reflns_limit_l_max 24
_diffrn_reflns_limit_l_min -24
_diffrn_reflns_number 30637
_diffrn_reflns_theta_full 27.54
_diffrn_reflns_theta_max 27.54
_diffrn_reflns_theta_min 1.13
_exptl_absorpt_coefficient_mu 7.130
_exptl_absorpt_correction_T_max 0.7169
_exptl_absorpt_correction_T_min 0.5358
_exptl_absorpt_correction_type multi-scan
_exptl_absorpt_process_details SADABS
_exptl_crystal_colour yellow
_exptl_crystal_density_diffrn 1.938
_exptl_crystal_density_method 'not measured'
_exptl_crystal_description rod
_exptl_crystal_F_000 1898
_exptl_crystal_size_max 0.10
_exptl_crystal_size_mid 0.05
_exptl_crystal_size_min 0.05
_refine_diff_density_max 1.288
_refine_diff_density_min -1.023
_refine_diff_density_rms 0.170
_refine_ls_extinction_coef 0.00004(3)
_refine_ls_extinction_expression Fc^*^=kFc[1+0.001xFc^2^\l^3^/sin(2\q)]^-1/4^
_refine_ls_extinction_method SHELXL
_refine_ls_goodness_of_fit_ref 0.815
_refine_ls_hydrogen_treatment constr
_refine_ls_matrix_type full
_refine_ls_number_parameters 899
_refine_ls_number_reflns 15692
_refine_ls_number_restraints 168
_refine_ls_restrained_S_all 0.812
_refine_ls_R_factor_all 0.1274
_refine_ls_R_factor_gt 0.0478
_refine_ls_shift/su_max 0.002
_refine_ls_shift/su_mean 0.000
_refine_ls_structure_factor_coef Fsqd
_refine_ls_weighting_details 'calc w=1/[\s^2^(Fo^2^)+(0.0308P)^2^+0.0000P] where P=(Fo^2^+2Fc^2^)/3'
_refine_ls_weighting_scheme calc
_refine_ls_wR_factor_gt 0.0842
_refine_ls_wR_factor_ref 0.0996
_reflns_number_gt 6950
_reflns_number_total 15692
_reflns_threshold_expression >2\s(I)
_cod_data_source_file ic100882u_si_001_5.cif
_cod_data_source_block cpd5
_cod_depositor_comments
;
The following automatic conversions were performed:

'_symmetry_cell_setting' value 'Triclinic' changed to 'triclinic'
according to the built-in table from CIF Core dictionary named
'cif_core.dic' version 2.4.1 from 2010-06-29.

Automatic conversion script
Id: cif_fix_values 1646 2011-03-28 12:23:43Z adriana 
;
_cod_original_formula_sum 'C35 H24.50 N6 O6 Re2'
_cod_database_code 4316155

loop_
_symmetry_equiv_pos_as_xyz
'x, y, z'
'-x, -y, -z'

loop_
_atom_site_label
_atom_site_type_symbol
_atom_site_fract_x
_atom_site_fract_y
_atom_site_fract_z
_atom_site_U_iso_or_equiv
_atom_site_adp_type
_atom_site_occupancy
_atom_site_symmetry_multiplicity
_atom_site_calc_flag
_atom_site_refinement_flags
_atom_site_disorder_assembly
_atom_site_disorder_group
Re1 Re 1.11719(4) 0.15351(3) 0.37261(2) 0.04825(13) Uani 1 1 d . . .
Re2 Re 0.68973(4) 0.28624(2) 0.29391(2) 0.04789(13) Uani 1 1 d . . .
Re3 Re 0.23454(3) 0.70310(2) 0.12664(3) 0.04806(13) Uani 1 1 d . . .
Re4 Re 0.68919(3) 0.62973(2) 0.25172(2) 0.04246(12) Uani 1 1 d . . .
O1 O 1.3360(8) 0.0942(6) 0.2931(6) 0.107(3) Uani 1 1 d . . .
O2 O 1.1599(8) 0.0510(5) 0.4724(5) 0.109(3) Uani 1 1 d . . .
O3 O 1.2942(8) 0.2943(6) 0.4809(5) 0.114(4) Uani 1 1 d . . .
O4 O 0.5766(9) 0.3259(5) 0.1595(5) 0.110(3) Uani 1 1 d . . .
O5 O 0.4350(7) 0.2914(5) 0.3465(5) 0.095(3) Uani 1 1 d . . .
O6 O 0.7525(8) 0.4661(5) 0.3860(5) 0.089(3) Uani 1 1 d . . .
O7 O 0.0888(8) 0.8459(6) 0.1733(6) 0.124(4) Uani 1 1 d . . .
O8 O 0.0156(7) 0.6033(6) 0.0124(5) 0.105(3) Uani 1 1 d . . .
O9 O 0.3085(7) 0.7693(5) 0.0035(5) 0.091(3) Uani 1 1 d . . .
O10 O 0.8714(7) 0.7099(6) 0.3949(5) 0.098(3) Uani 1 1 d . . .
O11 O 0.8119(7) 0.4754(5) 0.2200(5) 0.087(3) Uani 1 1 d . . .
O12 O 0.8888(6) 0.6942(5) 0.1741(4) 0.081(3) Uani 1 1 d . . .
N1 N 0.9413(7) 0.1876(5) 0.4117(5) 0.051(2) Uani 1 1 d . . .
N2 N 0.7693(7) 0.2381(4) 0.3784(5) 0.049(2) Uani 1 1 d . . .
N3 N 1.0571(6) 0.2260(5) 0.3012(4) 0.046(2) Uani 1 1 d . . .
N4 N 0.8836(7) 0.2743(4) 0.2665(4) 0.044(2) Uani 1 1 d . . .
N5 N 0.9865(6) 0.0532(4) 0.2879(4) 0.0399(19) Uani 1 1 d . . .
N6 N 0.6515(7) 0.1557(5) 0.2217(5) 0.050(2) Uani 1 1 d . . .
N7 N 0.3546(6) 0.6078(5) 0.1070(4) 0.0383(19) Uani 1 1 d . . .
N8 N 0.5418(6) 0.5813(4) 0.1560(4) 0.0382(19) Uani 1 1 d . . .
N9 N 0.3994(6) 0.7624(4) 0.2101(4) 0.0379(19) Uani 1 1 d . . .
N10 N 0.5804(6) 0.7324(4) 0.2622(4) 0.045(2) Uani 1 1 d . . .
N11 N 0.1795(6) 0.6492(5) 0.2103(5) 0.050(2) Uani 1 1 d U . .
N12 N 0.5427(6) 0.5827(5) 0.3049(4) 0.041(2) Uani 1 1 d . . .
C1 C 1.2568(11) 0.1189(6) 0.3245(6) 0.059(3) Uani 1 1 d . . .
C2 C 1.1461(10) 0.0893(8) 0.4342(7) 0.076(4) Uani 1 1 d . . .
C3 C 1.2247(11) 0.2398(8) 0.4403(7) 0.083(4) Uani 1 1 d . . .
C4 C 0.6224(10) 0.3122(6) 0.2096(7) 0.067(3) Uani 1 1 d . . .
C5 C 0.5334(12) 0.2887(6) 0.3248(7) 0.070(3) Uani 1 1 d . . .
C6 C 0.7309(10) 0.3971(7) 0.3510(6) 0.061(3) Uani 1 1 d . . .
C7 C 0.8843(9) 0.2245(6) 0.3689(6) 0.047(3) Uani 1 1 d . . .
C8 C 0.8531(9) 0.1755(5) 0.4565(6) 0.047(3) Uani 1 1 d . . .
C9 C 0.8556(10) 0.1385(6) 0.5097(5) 0.054(3) Uani 1 1 d . . .
H9 H 0.9257 0.1175 0.5230 0.065 Uiso 1 1 calc R . .
C10 C 0.7508(11) 0.1335(6) 0.5429(6) 0.064(3) Uani 1 1 d . . .
H10 H 0.7498 0.1087 0.5793 0.077 Uiso 1 1 calc R . .
C11 C 0.6482(10) 0.1642(6) 0.5235(6) 0.057(3) Uani 1 1 d . . .
H11 H 0.5802 0.1614 0.5486 0.069 Uiso 1 1 calc R . .
C12 C 0.6411(9) 0.1993(6) 0.4682(6) 0.060(3) Uani 1 1 d . . .
H12 H 0.5693 0.2183 0.4544 0.071 Uiso 1 1 calc R . .
C13 C 0.7467(9) 0.2048(5) 0.4338(5) 0.044(3) Uani 1 1 d . . .
C14 C 0.9427(9) 0.2413(6) 0.3108(5) 0.043(2) Uani 1 1 d . . .
C15 C 1.0787(8) 0.2530(5) 0.2418(5) 0.037(2) Uani 1 1 d . . .
C16 C 1.1835(9) 0.2566(5) 0.2080(5) 0.046(3) Uani 1 1 d . . .
H16 H 1.2557 0.2393 0.2235 0.056 Uiso 1 1 calc R . .
C17 C 1.1757(11) 0.2869(6) 0.1510(6) 0.065(3) Uani 1 1 d . . .
H17 H 1.2452 0.2905 0.1273 0.078 Uiso 1 1 calc R . .
C18 C 1.0683(11) 0.3132(6) 0.1259(6) 0.068(3) Uani 1 1 d . . .
H18 H 1.0666 0.3319 0.0854 0.081 Uiso 1 1 calc R . .
C19 C 0.9668(10) 0.3111(5) 0.1609(5) 0.050(3) Uani 1 1 d . . .
H19 H 0.8962 0.3299 0.1451 0.060 Uiso 1 1 calc R . .
C20 C 0.9672(8) 0.2816(5) 0.2194(6) 0.042(2) Uani 1 1 d . . .
C21 C 0.9795(9) 0.0400(6) 0.2149(6) 0.048(3) Uani 1 1 d . . .
H21 H 1.0293 0.0770 0.1999 0.058 Uiso 1 1 calc R . .
C22 C 0.9070(9) -0.0221(6) 0.1613(6) 0.053(3) Uani 1 1 d . . .
H22 H 0.9071 -0.0257 0.1119 0.064 Uiso 1 1 calc R . .
C23 C 0.8325(9) -0.0804(6) 0.1789(6) 0.054(3) Uani 1 1 d . . .
C24 C 0.8352(9) -0.0683(6) 0.2512(7) 0.062(3) Uani 1 1 d . . .
H24 H 0.7841 -0.1051 0.2659 0.074 Uiso 1 1 calc R . .
C25 C 0.9095(9) -0.0045(6) 0.3049(6) 0.063(3) Uani 1 1 d . . .
H25 H 0.9080 0.0000 0.3544 0.075 Uiso 1 1 calc R . .
C26 C 0.7521(11) -0.1523(6) 0.1235(7) 0.074(4) Uani 1 1 d . . .
H26A H 0.6969 -0.1774 0.1495 0.089 Uiso 1 1 calc R . .
H26B H 0.8050 -0.1916 0.1017 0.089 Uiso 1 1 calc R . .
C27 C 0.6747(13) -0.1364(7) 0.0624(7) 0.095(5) Uani 1 1 d . . .
H27A H 0.6456 -0.1883 0.0238 0.114 Uiso 1 1 calc R . .
H27B H 0.7286 -0.1038 0.0416 0.114 Uiso 1 1 calc R . .
C28 C 0.5631(10) -0.0944(7) 0.0801(7) 0.078(4) Uani 1 1 d . . .
H28A H 0.5115 -0.1236 0.1048 0.094 Uiso 1 1 calc R . .
H28B H 0.5141 -0.0968 0.0341 0.094 Uiso 1 1 calc R . .
C29 C 0.6750(10) 0.1322(7) 0.1503(7) 0.063(3) Uani 1 1 d . . .
H29 H 0.7106 0.1716 0.1319 0.076 Uiso 1 1 calc R . .
C30 C 0.6485(10) 0.0538(7) 0.1051(7) 0.068(3) Uani 1 1 d . . .
H30 H 0.6653 0.0406 0.0566 0.082 Uiso 1 1 calc R . .
C31 C 0.5985(9) -0.0052(6) 0.1294(7) 0.055(3) Uani 1 1 d . . .
C32 C 0.5741(9) 0.0155(7) 0.2009(8) 0.068(4) Uani 1 1 d . . .
H32 H 0.5387 -0.0241 0.2191 0.082 Uiso 1 1 calc R . .
C33 C 0.6025(8) 0.0951(8) 0.2453(7) 0.064(3) Uani 1 1 d . . .
H33 H 0.5873 0.1082 0.2941 0.077 Uiso 1 1 calc R . .
C34 C 0.1427(10) 0.7910(7) 0.1542(7) 0.071(4) Uani 1 1 d . . .
C35 C 0.0989(11) 0.6403(8) 0.0562(7) 0.071(4) Uani 1 1 d . . .
C36 C 0.2859(10) 0.7441(6) 0.0503(7) 0.064(3) Uani 1 1 d . . .
C37 C 0.8016(9) 0.6781(7) 0.3398(6) 0.060(3) Uani 1 1 d . . .
C38 C 0.7652(8) 0.5326(7) 0.2334(6) 0.052(3) Uani 1 1 d . . .
C39 C 0.8127(9) 0.6711(6) 0.2028(5) 0.044(3) Uani 1 1 d . . .
C40 C 0.4610(8) 0.6335(6) 0.1551(5) 0.042(2) Uani 1 1 d . . .
C41 C 0.3668(8) 0.5286(5) 0.0698(5) 0.038(2) Uani 1 1 d . . .
C42 C 0.2851(9) 0.4679(6) 0.0155(5) 0.051(3) Uani 1 1 d . . .
H42 H 0.2094 0.4784 -0.0036 0.061 Uiso 1 1 calc R . .
C43 C 0.3195(10) 0.3909(7) -0.0098(6) 0.062(3) Uani 1 1 d . . .
H43 H 0.2649 0.3488 -0.0451 0.075 Uiso 1 1 calc R . .
C44 C 0.4345(11) 0.3761(6) 0.0171(6) 0.061(3) Uani 1 1 d . . .
H44 H 0.4563 0.3244 -0.0015 0.073 Uiso 1 1 calc R . .
C45 C 0.5169(9) 0.4365(6) 0.0709(5) 0.049(3) Uani 1 1 d . . .
H45 H 0.5944 0.4265 0.0880 0.059 Uiso 1 1 calc R . .
C46 C 0.4809(8) 0.5121(5) 0.0985(5) 0.038(2) Uani 1 1 d . . .
C47 C 0.4804(8) 0.7104(6) 0.2072(5) 0.045(3) Uani 1 1 d . . .
C48 C 0.4520(9) 0.8279(5) 0.2724(6) 0.043(3) Uani 1 1 d . . .
C49 C 0.4131(9) 0.9028(6) 0.3030(6) 0.052(3) Uani 1 1 d . . .
H49 H 0.3408 0.9156 0.2821 0.063 Uiso 1 1 calc R . .
C50 C 0.4848(11) 0.9564(7) 0.3644(7) 0.066(3) Uani 1 1 d . . .
H50 H 0.4611 1.0071 0.3856 0.080 Uiso 1 1 calc R . .
C51 C 0.5931(11) 0.9378(6) 0.3967(6) 0.058(3) Uani 1 1 d . . .
H51 H 0.6392 0.9763 0.4390 0.070 Uiso 1 1 calc R . .
C52 C 0.6333(9) 0.8650(6) 0.3679(6) 0.051(3) Uani 1 1 d . . .
H52 H 0.7054 0.8529 0.3897 0.061 Uiso 1 1 calc R . .
C53 C 0.5619(9) 0.8098(5) 0.3049(6) 0.041(2) Uani 1 1 d . . .
C54 C 0.1443(8) 0.5688(6) 0.1923(6) 0.051(2) Uani 1 1 d U . .
H54 H 0.1431 0.5364 0.1434 0.061 Uiso 1 1 calc R . .
C55 C 0.1104(9) 0.5319(6) 0.2414(6) 0.060(3) Uani 1 1 d U . .
H55 H 0.0859 0.4758 0.2260 0.072 Uiso 1 1 calc R . .
C56 C 0.1125(9) 0.5780(7) 0.3142(7) 0.056(3) Uani 1 1 d U B .
C57 C 0.1436(9) 0.6616(6) 0.3321(6) 0.064(3) Uani 1 1 d U . .
H57 H 0.1399 0.6957 0.3797 0.077 Uiso 1 1 calc R . .
C58 C 0.1794(9) 0.6935(6) 0.2803(7) 0.059(3) Uani 1 1 d U . .
H58 H 0.2053 0.7495 0.2944 0.071 Uiso 1 1 calc R . .
C59 C 0.0697(11) 0.5415(7) 0.3706(7) 0.080(3) Uani 1 1 d DU . .
H59A H -0.0197 0.5243 0.3587 0.097 Uiso 0.50 1 calc PR A 1
H59B H 0.0860 0.5835 0.4188 0.097 Uiso 0.50 1 calc PR A 1
H59C H 0.0051 0.5709 0.3920 0.097 Uiso 0.50 1 d PR A 2
H59D H 0.0301 0.4860 0.3437 0.097 Uiso 0.50 1 d PR A 2
C60A C 0.1320(15) 0.4676(10) 0.3760(11) 0.066(5) Uani 0.50 1 d PDU B 1
H60A H 0.0822 0.4389 0.4019 0.079 Uiso 0.50 1 calc PR B 1
H60B H 0.1302 0.4306 0.3262 0.079 Uiso 0.50 1 calc PR B 1
C60B C 0.1599(16) 0.5369(14) 0.4337(11) 0.087(7) Uani 0.50 1 d PDU B 2
H60C H 0.1122 0.5141 0.4645 0.104 Uiso 0.50 1 calc PR B 2
H60D H 0.1958 0.5923 0.4636 0.104 Uiso 0.50 1 calc PR B 2
C61 C 0.2680(11) 0.4881(7) 0.4156(7) 0.078(3) Uani 1 1 d DU . .
H61A H 0.2710 0.5290 0.4637 0.094 Uiso 0.50 1 calc PR B 1
H61B H 0.2913 0.4394 0.4243 0.094 Uiso 0.50 1 calc PR B 1
H61C H 0.3106 0.4866 0.4620 0.094 Uiso 0.50 1 d PR B 2
H61D H 0.2324 0.4324 0.3864 0.094 Uiso 0.50 1 d PR B 2
C62 C 0.4812(9) 0.5063(6) 0.2755(6) 0.057(3) Uani 1 1 d U B .
H62 H 0.4987 0.4740 0.2302 0.069 Uiso 1 1 calc R . .
C63 C 0.3955(9) 0.4739(6) 0.3084(6) 0.059(3) Uani 1 1 d U . .
H63 H 0.3568 0.4203 0.2856 0.070 Uiso 1 1 calc R B .
C64 C 0.3638(9) 0.5187(6) 0.3754(6) 0.056(3) Uani 1 1 d U B .
C65 C 0.4243(9) 0.5985(6) 0.4049(6) 0.063(3) Uani 1 1 d U . .
H65 H 0.4050 0.6333 0.4486 0.076 Uiso 1 1 calc R B .
C66 C 0.5136(9) 0.6257(6) 0.3685(6) 0.056(3) Uani 1 1 d U B .
H66 H 0.5563 0.6784 0.3907 0.067 Uiso 1 1 calc R . .
C67A C 0.125(2) -0.0103(11) 0.0423(12) 0.060(7) Uiso 0.50 1 d PDU C 1
C68A C 0.031(3) -0.0667(18) -0.0095(18) 0.079(11) Uiso 0.50 1 d PDU . 1
H68A H 0.0478 -0.1198 -0.0198 0.095 Uiso 0.50 1 calc PR . 1
C69A C 0.082(2) 0.0640(13) 0.0498(14) 0.056(7) Uiso 0.50 1 d PDU . 1
H69A H 0.1291 0.1121 0.0819 0.067 Uiso 0.50 1 calc PR . 1
C70A C 0.235(2) -0.0240(15) 0.0788(15) 0.094(10) Uani 0.50 1 d PDU C 1
H70A H 0.2792 0.0270 0.1120 0.141 Uiso 0.50 1 calc PR C 1
H70B H 0.2859 -0.0484 0.0428 0.141 Uiso 0.50 1 calc PR C 1
H70C H 0.2136 -0.0598 0.1063 0.141 Uiso 0.50 1 calc PR C 1
C67B C 0.105(2) 0.0099(11) 0.0401(13) 0.069(8) Uiso 0.50 1 d PDU D 2
C68B C 0.065(2) -0.0727(15) -0.0022(16) 0.069(9) Uiso 0.50 1 d PDU . 2
H68B H 0.1064 -0.1164 -0.0024 0.082 Uiso 0.50 1 calc PR . 2
C69B C 0.041(2) 0.0760(14) 0.0405(14) 0.051(7) Uiso 0.50 1 d PDU . 2
H69B H 0.0793 0.1272 0.0717 0.062 Uiso 0.50 1 calc PR . 2
C70B C 0.234(2) 0.0287(12) 0.0900(15) 0.086(10) Uani 0.50 1 d PDU D 2
H70D H 0.2538 0.0862 0.1160 0.129 Uiso 0.50 1 calc PR D 2
H70E H 0.2968 0.0116 0.0595 0.129 Uiso 0.50 1 calc PR D 2
H70F H 0.2308 -0.0002 0.1251 0.129 Uiso 0.50 1 calc PR D 2

loop_
_atom_site_aniso_label
_atom_site_aniso_U_11
_atom_site_aniso_U_22
_atom_site_aniso_U_33
_atom_site_aniso_U_23
_atom_site_aniso_U_13
_atom_site_aniso_U_12
Re1 0.0369(2) 0.0664(3) 0.0451(3) 0.0243(2) 0.0025(2) 0.0084(2)
Re2 0.0463(3) 0.0484(3) 0.0541(3) 0.0212(2) 0.0104(2) 0.0123(2)
Re3 0.0325(2) 0.0514(3) 0.0621(3) 0.0227(2) 0.0030(2) 0.00501(19)
Re4 0.0304(2) 0.0512(3) 0.0410(3) 0.0094(2) 0.00368(18) 0.00443(19)
O1 0.073(6) 0.121(7) 0.140(9) 0.036(7) 0.067(6) 0.037(5)
O2 0.110(7) 0.121(7) 0.117(8) 0.082(7) -0.023(6) 0.019(6)
O3 0.103(7) 0.170(10) 0.041(6) 0.031(6) -0.015(5) -0.053(7)
O4 0.148(9) 0.103(7) 0.094(8) 0.054(6) -0.012(6) 0.046(6)
O5 0.049(5) 0.107(7) 0.133(9) 0.035(6) 0.028(5) 0.028(5)
O6 0.109(7) 0.059(5) 0.089(7) 0.010(5) 0.028(5) 0.003(5)
O7 0.075(6) 0.100(7) 0.231(13) 0.074(8) 0.068(7) 0.051(6)
O8 0.070(6) 0.119(7) 0.117(8) 0.057(7) -0.043(6) -0.027(5)
O9 0.086(6) 0.112(7) 0.085(7) 0.059(6) -0.001(5) -0.009(5)
O10 0.063(5) 0.150(8) 0.052(6) 0.005(6) -0.017(4) -0.003(5)
O11 0.061(5) 0.082(6) 0.128(8) 0.037(6) 0.017(5) 0.033(5)
O12 0.050(5) 0.119(7) 0.088(7) 0.055(6) 0.026(4) -0.002(5)
N1 0.043(5) 0.061(5) 0.061(6) 0.035(5) 0.014(4) 0.013(4)
N2 0.038(5) 0.052(5) 0.060(6) 0.024(5) 0.015(4) 0.006(4)
N3 0.027(4) 0.069(6) 0.046(6) 0.019(5) 0.011(4) 0.011(4)
N4 0.043(5) 0.051(5) 0.045(6) 0.023(4) 0.010(4) 0.010(4)
N5 0.044(5) 0.044(5) 0.043(6) 0.030(4) 0.010(4) 0.009(4)
N6 0.031(5) 0.054(5) 0.062(7) 0.017(5) 0.003(4) 0.011(4)
N7 0.028(4) 0.056(5) 0.022(5) 0.002(4) 0.002(3) 0.007(4)
N8 0.037(4) 0.029(4) 0.044(5) 0.006(4) 0.008(4) 0.004(4)
N9 0.033(4) 0.040(5) 0.042(5) 0.013(4) 0.010(4) 0.006(4)
N10 0.030(4) 0.034(5) 0.061(6) 0.007(4) 0.002(4) -0.004(4)
N11 0.030(4) 0.046(5) 0.074(6) 0.017(5) 0.013(4) 0.005(4)
N12 0.041(5) 0.052(5) 0.028(5) 0.008(4) 0.009(4) 0.005(4)
C1 0.076(8) 0.059(7) 0.044(8) 0.020(6) 0.005(6) 0.005(6)
C2 0.065(8) 0.095(9) 0.080(10) 0.046(8) 0.000(7) 0.023(7)
C3 0.062(8) 0.122(11) 0.049(9) 0.028(8) -0.026(7) -0.017(8)
C4 0.072(8) 0.049(7) 0.067(9) 0.006(7) 0.006(7) -0.007(6)
C5 0.085(9) 0.055(7) 0.077(10) 0.026(7) 0.012(7) 0.027(7)
C6 0.063(8) 0.063(8) 0.067(9) 0.022(7) 0.035(6) 0.023(7)
C7 0.038(6) 0.059(7) 0.042(7) 0.017(6) 0.007(5) 0.006(5)
C8 0.054(7) 0.039(6) 0.049(7) 0.017(6) 0.007(6) 0.005(5)
C9 0.060(7) 0.063(7) 0.034(7) 0.016(6) 0.001(6) -0.002(6)
C10 0.081(9) 0.042(7) 0.066(9) 0.009(6) 0.027(7) 0.003(6)
C11 0.074(8) 0.056(7) 0.040(7) 0.008(6) 0.035(6) -0.005(6)
C12 0.051(7) 0.072(8) 0.046(8) -0.002(6) 0.019(6) 0.017(6)
C13 0.055(7) 0.032(5) 0.042(7) 0.010(5) 0.010(5) -0.008(5)
C14 0.045(6) 0.054(6) 0.036(6) 0.022(5) 0.011(5) -0.002(5)
C15 0.039(6) 0.038(5) 0.029(6) 0.007(5) 0.001(5) -0.005(4)
C16 0.048(6) 0.042(6) 0.046(7) 0.014(6) 0.014(5) -0.014(5)
C17 0.084(9) 0.053(7) 0.062(9) 0.019(7) 0.037(7) -0.002(6)
C18 0.096(10) 0.066(8) 0.059(9) 0.032(7) 0.045(8) 0.021(7)
C19 0.071(8) 0.043(6) 0.043(7) 0.021(6) 0.013(6) 0.015(5)
C20 0.035(6) 0.035(6) 0.056(7) 0.016(5) 0.009(5) -0.001(4)
C21 0.054(7) 0.049(7) 0.049(8) 0.020(6) 0.030(6) 0.005(5)
C22 0.066(7) 0.046(6) 0.043(7) 0.013(6) 0.011(6) -0.006(6)
C23 0.061(7) 0.058(7) 0.041(8) 0.013(6) 0.001(6) 0.020(6)
C24 0.059(7) 0.040(6) 0.077(10) 0.013(7) 0.002(7) -0.008(6)
C25 0.067(8) 0.073(8) 0.059(8) 0.037(7) 0.021(6) 0.001(7)
C26 0.100(9) 0.046(7) 0.066(9) 0.006(7) -0.001(7) 0.018(7)
C27 0.137(13) 0.062(8) 0.052(9) -0.004(7) -0.006(9) -0.043(9)
C28 0.061(8) 0.063(8) 0.089(11) 0.000(7) 0.004(7) -0.006(7)
C29 0.076(8) 0.068(8) 0.053(9) 0.029(7) 0.006(7) 0.015(7)
C30 0.091(9) 0.064(8) 0.061(9) 0.036(8) 0.016(7) 0.009(7)
C31 0.049(7) 0.057(8) 0.062(9) 0.020(7) 0.008(6) 0.020(6)
C32 0.055(7) 0.039(7) 0.115(12) 0.036(8) 0.010(8) -0.003(6)
C33 0.038(6) 0.097(10) 0.076(9) 0.047(8) 0.031(6) 0.006(6)
C34 0.046(7) 0.090(9) 0.083(10) 0.043(8) -0.006(6) -0.003(7)
C35 0.062(8) 0.108(10) 0.063(9) 0.047(8) 0.016(7) 0.034(8)
C36 0.057(7) 0.060(7) 0.073(9) 0.034(7) -0.020(6) -0.005(6)
C37 0.040(6) 0.090(9) 0.053(8) 0.021(7) 0.017(6) 0.022(6)
C38 0.025(5) 0.073(8) 0.046(7) 0.013(6) -0.008(5) -0.006(5)
C39 0.045(6) 0.061(7) 0.032(6) 0.024(5) 0.000(5) 0.018(5)
C40 0.047(6) 0.038(6) 0.034(6) -0.003(5) 0.008(5) 0.011(5)
C41 0.034(5) 0.039(6) 0.041(7) 0.010(5) 0.009(5) 0.008(5)
C42 0.053(7) 0.052(7) 0.046(7) 0.017(6) 0.003(5) 0.003(6)
C43 0.075(8) 0.061(8) 0.039(7) 0.015(6) -0.007(6) -0.022(6)
C44 0.092(9) 0.027(6) 0.051(8) 0.000(6) 0.003(7) -0.003(6)
C45 0.053(7) 0.046(6) 0.042(7) 0.006(6) 0.001(5) 0.012(5)
C46 0.046(6) 0.022(5) 0.043(7) 0.005(5) 0.011(5) 0.001(4)
C47 0.026(5) 0.060(7) 0.044(7) 0.012(6) 0.007(5) 0.001(5)
C48 0.050(6) 0.028(6) 0.053(7) 0.011(5) 0.021(5) 0.004(5)
C49 0.055(7) 0.040(6) 0.056(8) 0.009(6) 0.005(6) 0.007(5)
C50 0.080(9) 0.062(8) 0.061(9) 0.017(7) 0.035(7) 0.015(7)
C51 0.080(9) 0.047(7) 0.039(7) 0.002(6) 0.018(6) -0.007(6)
C52 0.042(6) 0.062(7) 0.045(7) 0.015(6) 0.010(5) -0.001(6)
C53 0.045(6) 0.031(6) 0.049(7) 0.016(5) 0.017(5) -0.004(5)
C54 0.045(6) 0.043(5) 0.060(7) 0.013(5) 0.010(5) 0.001(5)
C55 0.064(7) 0.047(6) 0.066(7) 0.014(5) 0.017(6) 0.002(5)
C56 0.040(6) 0.065(6) 0.068(6) 0.030(5) 0.015(5) 0.001(5)
C57 0.063(7) 0.057(6) 0.056(7) 0.000(5) 0.010(6) -0.004(6)
C58 0.053(6) 0.045(6) 0.081(8) 0.016(5) 0.034(6) 0.003(5)
C59 0.083(8) 0.084(8) 0.085(8) 0.034(7) 0.036(6) 0.016(6)
C60A 0.104(12) 0.044(11) 0.049(14) 0.019(10) 0.027(11) -0.011(10)
C60B 0.071(14) 0.14(2) 0.084(16) 0.067(16) 0.055(10) 0.019(12)
C61 0.096(8) 0.079(8) 0.074(9) 0.034(7) 0.044(7) 0.023(6)
C62 0.056(7) 0.058(7) 0.060(8) 0.022(6) 0.012(5) 0.001(6)
C63 0.062(7) 0.042(6) 0.064(8) 0.010(5) 0.012(6) -0.004(5)
C64 0.055(6) 0.061(6) 0.060(7) 0.034(6) 0.015(5) 0.005(5)
C65 0.059(7) 0.066(6) 0.066(8) 0.012(6) 0.029(6) 0.019(5)
C66 0.043(6) 0.063(7) 0.048(8) 0.010(6) 0.000(5) -0.013(5)
C70A 0.11(2) 0.10(2) 0.07(2) 0.02(2) 0.039(17) 0.02(2)
C70B 0.090(18) 0.054(17) 0.09(2) -0.025(16) 0.020(15) 0.029(15)

loop_
_atom_type_symbol
_atom_type_description
_atom_type_scat_dispersion_real
_atom_type_scat_dispersion_imag
_atom_type_scat_source
C C 0.0033 0.0016 'International Tables Vol C Tables 4.2.6.8 and 6.1.1.4'
H H 0.0000 0.0000 'International Tables Vol C Tables 4.2.6.8 and 6.1.1.4'
N N 0.0061 0.0033 'International Tables Vol C Tables 4.2.6.8 and 6.1.1.4'
O O 0.0106 0.0060 'International Tables Vol C Tables 4.2.6.8 and 6.1.1.4'
Re Re -1.0185 7.2310 'International Tables Vol C Tables 4.2.6.8 and 6.1.1.4'

loop_
_geom_angle_atom_site_label_1
_geom_angle_atom_site_label_2
_geom_angle_atom_site_label_3
_geom_angle
_geom_angle_site_symmetry_1
_geom_angle_site_symmetry_3
_geom_angle_publ_flag
C3 Re1 C2 89.5(5) . . ?
C3 Re1 C1 88.6(5) . . ?
C2 Re1 C1 89.6(5) . . ?
C3 Re1 N1 97.9(5) . . ?
C2 Re1 N1 95.5(4) . . ?
C1 Re1 N1 171.7(4) . . ?
C3 Re1 N5 177.4(4) . . ?
C2 Re1 N5 93.1(4) . . ?
C1 Re1 N5 91.3(4) . . ?
N1 Re1 N5 81.9(3) . . ?
C3 Re1 N3 94.4(4) . . ?
C2 Re1 N3 172.6(4) . . ?
C1 Re1 N3 96.8(4) . . ?
N1 Re1 N3 77.8(3) . . ?
N5 Re1 N3 83.0(3) . . ?
C5 Re2 C6 87.9(4) . . ?
C5 Re2 C4 88.3(5) . . ?
C6 Re2 C4 91.7(5) . . ?
C5 Re2 N2 95.1(4) . . ?
C6 Re2 N2 96.5(4) . . ?
C4 Re2 N2 171.1(4) . . ?
C5 Re2 N6 95.8(4) . . ?
C6 Re2 N6 176.1(4) . . ?
C4 Re2 N6 87.0(4) . . ?
N2 Re2 N6 84.5(3) . . ?
C5 Re2 N4 172.7(4) . . ?
C6 Re2 N4 94.2(4) . . ?
C4 Re2 N4 98.6(4) . . ?
N2 Re2 N4 77.7(3) . . ?
N6 Re2 N4 82.3(3) . . ?
C35 Re3 C34 90.2(5) . . ?
C35 Re3 C36 86.6(5) . . ?
C34 Re3 C36 87.7(5) . . ?
C35 Re3 N11 92.3(4) . . ?
C34 Re3 N11 95.6(4) . . ?
C36 Re3 N11 176.5(4) . . ?
C35 Re3 N9 173.0(4) . . ?
C34 Re3 N9 96.0(4) . . ?
C36 Re3 N9 97.0(3) . . ?
N11 Re3 N9 83.7(3) . . ?
C35 Re3 N7 96.0(4) . . ?
C34 Re3 N7 173.4(4) . . ?
C36 Re3 N7 94.9(4) . . ?
N11 Re3 N7 81.9(3) . . ?
N9 Re3 N7 77.8(3) . . ?
C37 Re4 C39 86.8(4) . . ?
C37 Re4 C38 89.5(4) . . ?
C39 Re4 C38 88.0(4) . . ?
C37 Re4 N8 173.2(3) . . ?
C39 Re4 N8 97.3(3) . . ?
C38 Re4 N8 96.1(3) . . ?
C37 Re4 N12 94.9(4) . . ?
C39 Re4 N12 178.0(3) . . ?
C38 Re4 N12 93.0(4) . . ?
N8 Re4 N12 80.9(3) . . ?
C37 Re4 N10 97.6(4) . . ?
C39 Re4 N10 94.6(3) . . ?
C38 Re4 N10 172.6(3) . . ?
N8 Re4 N10 76.7(3) . . ?
N12 Re4 N10 84.3(3) . . ?
C7 N1 C8 103.5(8) . . ?
C7 N1 Re1 110.4(6) . . ?
C8 N1 Re1 144.9(7) . . ?
C7 N2 C13 102.2(8) . . ?
C7 N2 Re2 110.5(6) . . ?
C13 N2 Re2 146.6(7) . . ?
C14 N3 C15 102.5(7) . . ?
C14 N3 Re1 109.5(6) . . ?
C15 N3 Re1 146.9(6) . . ?
C14 N4 C20 103.3(7) . . ?
C14 N4 Re2 109.7(6) . . ?
C20 N4 Re2 146.7(6) . . ?
C21 N5 C25 113.0(8) . . ?
C21 N5 Re1 123.5(6) . . ?
C25 N5 Re1 123.3(7) . . ?
C33 N6 C29 115.6(9) . . ?
C33 N6 Re2 122.6(8) . . ?
C29 N6 Re2 121.7(8) . . ?
C40 N7 C41 101.9(7) . . ?
C40 N7 Re3 110.4(6) . . ?
C41 N7 Re3 147.4(6) . . ?
C40 N8 C46 100.5(7) . . ?
C40 N8 Re4 112.2(6) . . ?
C46 N8 Re4 146.2(6) . . ?
C47 N9 C48 102.5(7) . . ?
C47 N9 Re3 109.6(6) . . ?
C48 N9 Re3 147.1(6) . . ?
C47 N10 C53 101.9(8) . . ?
C47 N10 Re4 110.6(6) . . ?
C53 N10 Re4 147.2(7) . . ?
C58 N11 C54 116.7(9) . . ?
C58 N11 Re3 122.6(7) . . ?
C54 N11 Re3 120.7(7) . . ?
C66 N12 C62 115.8(9) . . ?
C66 N12 Re4 122.5(7) . . ?
C62 N12 Re4 121.6(7) . . ?
O1 C1 Re1 176.1(11) . . ?
O2 C2 Re1 177.7(11) . . ?
O3 C3 Re1 177.7(12) . . ?
O4 C4 Re2 176.6(11) . . ?
O5 C5 Re2 178.2(11) . . ?
O6 C6 Re2 177.9(10) . . ?
N2 C7 N1 117.6(9) . . ?
N2 C7 C14 121.9(9) . . ?
N1 C7 C14 120.2(9) . . ?
C9 C8 N1 131.1(10) . . ?
C9 C8 C13 122.1(10) . . ?
N1 C8 C13 106.7(9) . . ?
C8 C9 C10 117.4(10) . . ?
C11 C10 C9 121.3(11) . . ?
C10 C11 C12 122.7(10) . . ?
C11 C12 C13 116.7(10) . . ?
N2 C13 C12 130.4(10) . . ?
N2 C13 C8 109.9(9) . . ?
C12 C13 C8 119.7(10) . . ?
N4 C14 N3 118.9(8) . . ?
N4 C14 C7 120.0(9) . . ?
N3 C14 C7 121.1(9) . . ?
C16 C15 N3 130.5(9) . . ?
C16 C15 C20 122.2(9) . . ?
N3 C15 C20 107.3(8) . . ?
C17 C16 C15 116.4(10) . . ?
C16 C17 C18 123.4(11) . . ?
C19 C18 C17 119.6(11) . . ?
C18 C19 C20 120.7(10) . . ?
N4 C20 C19 134.4(9) . . ?
N4 C20 C15 107.9(8) . . ?
C19 C20 C15 117.7(9) . . ?
N5 C21 C22 125.9(9) . . ?
C21 C22 C23 120.6(10) . . ?
C24 C23 C22 115.3(10) . . ?
C24 C23 C26 120.3(11) . . ?
C22 C23 C26 124.4(11) . . ?
C23 C24 C25 123.2(11) . . ?
C24 C25 N5 122.0(10) . . ?
C23 C26 C27 116.4(9) . . ?
C26 C27 C28 118.3(11) . . ?
C27 C28 C31 113.0(9) . . ?
C30 C29 N6 122.4(11) . . ?
C31 C30 C29 120.9(12) . . ?
C30 C31 C32 118.7(11) . . ?
C30 C31 C28 123.1(12) . . ?
C32 C31 C28 118.2(11) . . ?
C33 C32 C31 119.0(11) . . ?
N6 C33 C32 123.3(11) . . ?
O7 C34 Re3 177.8(12) . . ?
O8 C35 Re3 178.4(11) . . ?
O9 C36 Re3 175.4(10) . . ?
O10 C37 Re4 178.6(11) . . ?
O11 C38 Re4 177.2(10) . . ?
O12 C39 Re4 177.9(8) . . ?
N8 C40 N7 119.2(8) . . ?
N8 C40 C47 120.8(8) . . ?
N7 C40 C47 119.8(8) . . ?
N7 C41 C42 130.4(9) . . ?
N7 C41 C46 108.9(8) . . ?
C42 C41 C46 120.6(8) . . ?
C41 C42 C43 118.0(9) . . ?
C42 C43 C44 120.9(10) . . ?
C45 C44 C43 121.4(9) . . ?
C44 C45 C46 117.9(9) . . ?
C45 C46 N8 129.5(9) . . ?
C45 C46 C41 121.0(9) . . ?
N8 C46 C41 109.4(7) . . ?
N9 C47 N10 117.8(9) . . ?
N9 C47 C40 122.4(8) . . ?
N10 C47 C40 119.6(9) . . ?
N9 C48 C49 130.2(9) . . ?
N9 C48 C53 109.5(8) . . ?
C49 C48 C53 120.3(10) . . ?
C50 C49 C48 117.4(10) . . ?
C49 C50 C51 122.0(10) . . ?
C52 C51 C50 121.9(10) . . ?
C51 C52 C53 117.0(10) . . ?
C52 C53 N10 130.1(9) . . ?
C52 C53 C48 121.5(9) . . ?
N10 C53 C48 108.4(8) . . ?
N11 C54 C55 123.5(10) . . ?
C54 C55 C56 119.7(10) . . ?
C55 C56 C57 116.8(11) . . ?
C55 C56 C59 122.3(10) . . ?
C57 C56 C59 120.6(11) . . ?
C58 C57 C56 119.8(11) . . ?
N11 C58 C57 123.4(10) . . ?
C56 C59 C60B 121.4(12) . . ?
C56 C59 C60A 114.9(11) . . ?
C60B C59 C60A 52.0(11) . . ?
C61 C60A C59 115.8(12) . . ?
C59 C60B C61 118.8(13) . . ?
C64 C61 C60B 117.2(11) . . ?
C64 C61 C60A 116.0(12) . . ?
C60B C61 C60A 51.5(11) . . ?
N12 C62 C63 123.3(10) . . ?
C62 C63 C64 121.4(10) . . ?
C63 C64 C65 115.5(10) . . ?
C63 C64 C61 125.1(10) . . ?
C65 C64 C61 119.4(11) . . ?
C66 C65 C64 119.1(10) . . ?
N12 C66 C65 124.8(10) . . ?
C69A C67A C68A 103(3) . . ?
C69A C67A C70A 128.1(16) . . ?
C68A C67A C70A 129.3(19) . . ?
C69A C68A C67A 137(3) 2 . ?
C67A C69A C68A 121(2) . 2 ?
C69B C67B C68B 127(3) . . ?
C69B C67B C70B 117.9(16) . . ?
C68B C67B C70B 115.4(16) . . ?
C69B C68B C67B 106(2) 2 . ?
C68B C69B C67B 127(2) 2 . ?

loop_
_geom_bond_atom_site_label_1
_geom_bond_atom_site_label_2
_geom_bond_distance
_geom_bond_site_symmetry_2
_geom_bond_publ_flag
Re1 C3 1.846(12) . ?
Re1 C2 1.891(12) . ?
Re1 C1 1.922(12) . ?
Re1 N1 2.210(8) . ?
Re1 N5 2.221(7) . ?
Re1 N3 2.233(8) . ?
Re2 C5 1.865(13) . ?
Re2 C6 1.879(12) . ?
Re2 C4 1.911(13) . ?
Re2 N2 2.195(8) . ?
Re2 N6 2.235(8) . ?
Re2 N4 2.250(7) . ?
Re3 C35 1.877(13) . ?
Re3 C34 1.896(13) . ?
Re3 C36 1.924(13) . ?
Re3 N11 2.197(8) . ?
Re3 N9 2.198(7) . ?
Re3 N7 2.200(7) . ?
Re4 C37 1.879(11) . ?
Re4 C39 1.918(11) . ?
Re4 C38 1.922(11) . ?
Re4 N8 2.192(7) . ?
Re4 N12 2.198(7) . ?
Re4 N10 2.229(7) . ?
O1 C1 1.151(11) . ?
O2 C2 1.145(12) . ?
O3 C3 1.159(12) . ?
O4 C4 1.141(12) . ?
O5 C5 1.191(12) . ?
O6 C6 1.166(11) . ?
O7 C34 1.164(12) . ?
O8 C35 1.152(12) . ?
O9 C36 1.151(12) . ?
O10 C37 1.175(11) . ?
O11 C38 1.144(10) . ?
O12 C39 1.146(10) . ?
N1 C7 1.340(11) . ?
N1 C8 1.395(11) . ?
N2 C7 1.324(10) . ?
N2 C13 1.390(11) . ?
N3 C14 1.326(10) . ?
N3 C15 1.393(11) . ?
N4 C14 1.322(10) . ?
N4 C20 1.371(11) . ?
N5 C21 1.340(11) . ?
N5 C25 1.378(11) . ?
N6 C33 1.352(12) . ?
N6 C29 1.363(12) . ?
N7 C40 1.345(10) . ?
N7 C41 1.374(10) . ?
N8 C40 1.341(10) . ?
N8 C46 1.398(10) . ?
N9 C47 1.331(10) . ?
N9 C48 1.389(11) . ?
N10 C47 1.368(11) . ?
N10 C53 1.396(10) . ?
N11 C58 1.326(12) . ?
N11 C54 1.337(11) . ?
N12 C66 1.311(11) . ?
N12 C62 1.341(11) . ?
C7 C14 1.428(12) . ?
C8 C9 1.368(12) . ?
C8 C13 1.403(12) . ?
C9 C10 1.372(13) . ?
C10 C11 1.362(13) . ?
C11 C12 1.380(13) . ?
C12 C13 1.394(12) . ?
C15 C16 1.377(11) . ?
C15 C20 1.444(11) . ?
C16 C17 1.354(13) . ?
C17 C18 1.401(14) . ?
C18 C19 1.357(13) . ?
C19 C20 1.372(12) . ?
C21 C22 1.343(12) . ?
C22 C23 1.375(13) . ?
C23 C24 1.334(14) . ?
C23 C26 1.485(13) . ?
C24 C25 1.368(13) . ?
C26 C27 1.491(14) . ?
C27 C28 1.507(15) . ?
C28 C31 1.532(13) . ?
C29 C30 1.354(13) . ?
C30 C31 1.341(13) . ?
C31 C32 1.369(14) . ?
C32 C33 1.366(14) . ?
C40 C47 1.380(12) . ?
C41 C42 1.383(12) . ?
C41 C46 1.406(11) . ?
C42 C43 1.389(13) . ?
C43 C44 1.391(13) . ?
C44 C45 1.381(12) . ?
C45 C46 1.382(11) . ?
C48 C49 1.392(11) . ?
C48 C53 1.408(12) . ?
C49 C50 1.355(13) . ?
C50 C51 1.397(13) . ?
C51 C52 1.361(12) . ?
C52 C53 1.383(12) . ?
C54 C55 1.354(13) . ?
C55 C56 1.374(13) . ?
C56 C57 1.385(13) . ?
C56 C59 1.504(14) . ?
C57 C58 1.351(14) . ?
C59 C60B 1.508(14) . ?
C59 C60A 1.550(13) . ?
C60A C61 1.547(14) . ?
C60B C61 1.539(14) . ?
C61 C64 1.508(13) . ?
C62 C63 1.347(13) . ?
C63 C64 1.383(13) . ?
C64 C65 1.387(13) . ?
C65 C66 1.379(13) . ?
C67A C69A 1.399(17) . ?
C67A C68A 1.402(16) . ?
C67A C70A 1.41(2) . ?
C68A C69A 1.40(4) 2 ?
C69A C68A 1.40(4) 2 ?
C67B C69B 1.410(17) . ?
C67B C68B 1.411(16) . ?
C67B C70B 1.56(3) . ?
C68B C69B 1.29(3) 2 ?
C69B C68B 1.29(3) 2 ?
